data_7035350
loop_
_publ_author_name
'Bulut, A.'
'Zorlu, Y.'
'Topkaya, R.'
'Akta\,s, B'
'Do\(gan, S'
'Kurt, H.'
'Y\"ucesan, G'

_publ_section_title
;
 Macrocyclic Cu(ii)-organophosphonate building block with room temperature
 magnetic ordering.
;
_journal_issue 28
_journal_name_full 'Dalton transactions (Cambridge, England : 2003)'
_journal_page_first 12526
_journal_page_last 12529
_journal_paper_doi 10.1039/c5dt01596k
_journal_volume 44
_journal_year 2015
_chemical_formula_sum 'C69 H48 Cu2 N6 O23 P6'
_chemical_formula_weight 1642.03
_chemical_name_common '2,7-fluorenonediphosphonic acid copper(II) complex'
_space_group_crystal_system triclinic
_space_group_IT_number 2
_space_group_name_Hall '-P 1'
_space_group_name_H-M_alt 'P -1'
_symmetry_space_group_name_Hall '-P 1'
_symmetry_space_group_name_H-M 'P -1'
_atom_sites_solution_hydrogens geom
_atom_sites_solution_primary direct
_atom_sites_solution_secondary difmap
_audit_update_record
;
2015-03-07 deposited with the CCDC.
2015-06-05 downloaded from the CCDC.
;
_cell_angle_alpha 93.101(6)
_cell_angle_beta 104.443(5)
_cell_angle_gamma 102.318(5)
_cell_formula_units_Z 2
_cell_length_a 13.7108(12)
_cell_length_b 14.8709(12)
_cell_length_c 19.7110(18)
_cell_measurement_reflns_used 9973
_cell_measurement_temperature 173.(2)
_cell_measurement_theta_max 27.2248
_cell_measurement_theta_min 2.2698
_cell_volume 3777.8(6)
_computing_cell_refinement 'APEX2 v2014.11-0 (Bruker AXS)'
_computing_data_collection 'Bruker Instrument Service v2013.12.0.0 (Bruker AXS)'
_computing_data_reduction 'SAINT V8.34A (Bruker AXS)'
_computing_molecular_graphics 'MERCURY (Macrae et al., 2006)'
_computing_publication_material 'PLATON V1.16 (Spek, 2009), SHELXTL V6.14 (Bruker AXS)'
_computing_structure_refinement 'SHELXTL V6.14 (Bruker AXS)'
_computing_structure_solution 'SHELXTL V6.14 (Bruker AXS)'
_diffrn_ambient_temperature 173.(2)
_diffrn_detector_area_resol_mean 8.3333
_diffrn_measured_fraction_theta_full 0.997
_diffrn_measured_fraction_theta_max 0.997
_diffrn_measurement_device_type 'Bruker APEX II QUAZAR three-circle diffractometer'
_diffrn_measurement_method '\f and \w scans'
_diffrn_radiation_monochromator 'multilayer QUAZAR mirrors'
_diffrn_radiation_type MoK\a
_diffrn_radiation_wavelength 0.71073
_diffrn_reflns_av_R_equivalents 0.1810
_diffrn_reflns_av_unetI/netI 0.1395
_diffrn_reflns_limit_h_max 16
_diffrn_reflns_limit_h_min -16
_diffrn_reflns_limit_k_max 17
_diffrn_reflns_limit_k_min -17
_diffrn_reflns_limit_l_max 23
_diffrn_reflns_limit_l_min -23
_diffrn_reflns_number 54310
_diffrn_reflns_theta_full 25.35
_diffrn_reflns_theta_max 25.35
_diffrn_reflns_theta_min 2.99
_diffrn_source 'microfocus sealed tube'
_diffrn_source_type ImuS
_exptl_absorpt_coefficient_mu 0.768
_exptl_absorpt_correction_T_max 0.92
_exptl_absorpt_correction_T_min 0.86
_exptl_absorpt_correction_type multi-scan
_exptl_absorpt_process_details 'SADABS V2014/5 (Bruker AXS)'
_exptl_crystal_colour green
_exptl_crystal_density_diffrn 1.444
_exptl_crystal_density_method 'not measured'
_exptl_crystal_description needle
_exptl_crystal_F_000 1672
_exptl_crystal_size_max 0.200
_exptl_crystal_size_mid 0.120
_exptl_crystal_size_min 0.110
_refine_diff_density_max 1.781
_refine_diff_density_min -0.681
_refine_ls_extinction_method none
_refine_ls_goodness_of_fit_ref 0.965
_refine_ls_hydrogen_treatment mixed
_refine_ls_matrix_type full
_refine_ls_number_parameters 962
_refine_ls_number_reflns 13788
_refine_ls_number_restraints 0
_refine_ls_restrained_S_all 0.965
_refine_ls_R_factor_all 0.1050
_refine_ls_R_factor_gt 0.0669
_refine_ls_shift/su_max 0.001
_refine_ls_shift/su_mean 0.000
_refine_ls_structure_factor_coef Fsqd
_refine_ls_weighting_details 'calc w=1/[\s^2^(Fo^2^)+(0.0831P)^2^+0.0000P] where P=(Fo^2^+2Fc^2^)/3'
_refine_ls_weighting_scheme calc
_refine_ls_wR_factor_gt 0.1641
_refine_ls_wR_factor_ref 0.1774
_reflns_number_gt 8162
_reflns_number_total 13788
_reflns_threshold_expression >2sigma(I)
_cod_data_source_file c5dt01596k2.cif
_cod_data_source_block I
_cod_depositor_comments 'Adding full bibliography for 7035349--7035350.cif.'
_cod_database_code 7035350
_platon_squeeze_void_probe_radius 1.20

loop_
_space_group_symop_operation_xyz
'x, y, z'
'-x, -y, -z'

loop_
_atom_site_type_symbol
_atom_site_label
_atom_site_fract_x
_atom_site_fract_y
_atom_site_fract_z
_atom_site_U_iso_or_equiv
_atom_site_adp_type
_atom_site_calc_flag
_atom_site_refinement_flags_posn
_atom_site_occupancy
C C1 0.3096(4) 0.4454(3) 0.6811(3) 0.0285(11) Uani d . 1
H H1 0.316 0.507 0.6689 0.034 Uiso calc R 1
C C2 0.2906(4) 0.3729(3) 0.6276(3) 0.0350(13) Uani d . 1
H H2 0.2832 0.384 0.5798 0.042 Uiso calc R 1
C C3 0.2832(4) 0.2849(3) 0.6473(3) 0.0413(14) Uani d . 1
H H3 0.2742 0.2344 0.613 0.05 Uiso calc R 1
C C4 0.2884(4) 0.2691(3) 0.7156(3) 0.0367(13) Uani d . 1
H H4 0.2798 0.2078 0.7285 0.044 Uiso calc R 1
C C5 0.3065(4) 0.3436(3) 0.7652(3) 0.0300(12) Uani d . 1
C C6 0.3115(4) 0.3382(3) 0.8408(3) 0.0291(12) Uani d . 1
C C7 0.2887(4) 0.2574(3) 0.8731(3) 0.0400(14) Uani d . 1
H H7 0.2685 0.1979 0.8468 0.048 Uiso calc R 1
C C8 0.2966(4) 0.2672(4) 0.9443(3) 0.0511(16) Uani d . 1
H H8 0.2808 0.2136 0.9673 0.061 Uiso calc R 1
C C9 0.3272(4) 0.3534(4) 0.9828(3) 0.0417(14) Uani d . 1
H H9 0.3329 0.3591 1.032 0.05 Uiso calc R 1
C C10 0.3496(4) 0.4321(3) 0.9487(3) 0.0337(12) Uani d . 1
C C11 0.3831(4) 0.5296(3) 0.9784(2) 0.0309(12) Uani d . 1
C C12 0.4001(4) 0.5614(4) 1.0484(3) 0.0400(13) Uani d . 1
H H12 0.3914 0.5186 1.0818 0.048 Uiso calc R 1
C C13 0.4297(4) 0.6552(4) 1.0698(3) 0.0413(13) Uani d . 1
H H13 0.4437 0.6777 1.1181 0.05 Uiso calc R 1
C C14 0.4389(4) 0.7166(4) 1.0199(3) 0.0445(14) Uani d . 1
H H14 0.4568 0.7816 1.033 0.053 Uiso calc R 1
C C15 0.4213(4) 0.6807(3) 0.9500(3) 0.0376(13) Uani d . 1
H H15 0.428 0.7222 0.9156 0.045 Uiso calc R 1
C C16 0.5655(4) 0.6797(3) 0.7112(2) 0.0251(11) Uani d . 1
C C17 0.6055(4) 0.7679(3) 0.6955(2) 0.0293(11) Uani d . 1
H H17 0.6392 0.8161 0.7329 0.035 Uiso calc R 1
C C18 0.5973(4) 0.7871(3) 0.6262(2) 0.0291(11) Uani d . 1
H H18 0.6272 0.8471 0.6164 0.035 Uiso calc R 1
C C19 0.5447(4) 0.7172(3) 0.5716(2) 0.0275(11) Uani d . 1
C C20 0.5169(3) 0.7163(3) 0.4944(2) 0.0255(11) Uani d . 1
C C21 0.5387(4) 0.7837(3) 0.4515(2) 0.0283(11) Uani d . 1
H H21 0.5805 0.8434 0.4711 0.034 Uiso calc R 1
C C22 0.4978(4) 0.7622(3) 0.3784(2) 0.0275(11) Uani d . 1
H H22 0.5111 0.8089 0.3487 0.033 Uiso calc R 1
C C23 0.4382(3) 0.6744(3) 0.3476(2) 0.0242(11) Uani d . 1
C C24 0.4211(4) 0.6065(3) 0.3927(2) 0.0289(12) Uani d . 1
H H24 0.3841 0.5451 0.3737 0.035 Uiso calc R 1
C C25 0.4580(4) 0.6291(3) 0.4645(2) 0.0316(12) Uani d . 1
C C26 0.4428(4) 0.5704(3) 0.5219(3) 0.0355(13) Uani d . 1
C C27 0.5028(4) 0.6291(3) 0.5881(2) 0.0290(12) Uani d . 1
C C28 0.5143(4) 0.6086(3) 0.6566(2) 0.0273(11) Uani d . 1
H H28 0.4881 0.5477 0.6665 0.033 Uiso calc R 1
C C29 0.1957(4) 0.4095(3) 0.3259(3) 0.0362(13) Uani d . 1
H H29 0.215 0.4726 0.3454 0.043 Uiso calc R 1
C C30 0.1897(4) 0.3415(4) 0.3707(3) 0.0417(14) Uani d . 1
H H30 0.2052 0.3571 0.4202 0.05 Uiso calc R 1
C C31 0.1605(5) 0.2499(4) 0.3414(4) 0.0547(17) Uani d . 1
H H31 0.1573 0.2017 0.3711 0.066 Uiso calc R 1
C C32 0.1364(4) 0.2286(4) 0.2705(3) 0.0469(15) Uani d . 1
H H32 0.1143 0.1659 0.25 0.056 Uiso calc R 1
C C33 0.1447(4) 0.2999(4) 0.2287(3) 0.0391(13) Uani d . 1
C C34 0.1208(4) 0.2871(4) 0.1519(3) 0.0487(15) Uani d . 1
C C35 0.0908(5) 0.2046(5) 0.1078(4) 0.072(2) Uani d . 1
H H35 0.0847 0.1468 0.1266 0.086 Uiso calc R 1
C C36 0.0696(6) 0.2086(6) 0.0353(5) 0.085(3) Uani d . 1
H H36 0.0457 0.1527 0.0042 0.102 Uiso calc R 1
C C37 0.0825(5) 0.2902(7) 0.0087(4) 0.078(3) Uani d . 1
H H37 0.0716 0.2917 -0.0407 0.094 Uiso calc R 1
C C38 0.1118(4) 0.3725(5) 0.0534(3) 0.0530(16) Uani d . 1
C C39 0.1290(4) 0.4661(5) 0.0353(3) 0.0540(17) Uani d . 1
C C40 0.1134(5) 0.4907(8) -0.0327(3) 0.086(3) Uani d . 1
H H40 0.0907 0.4442 -0.072 0.103 Uiso calc R 1
C C41 0.1309(5) 0.5822(8) -0.0429(4) 0.088(3) Uani d . 1
H H41 0.1199 0.5989 -0.0896 0.105 Uiso calc R 1
C C42 0.1655(5) 0.6539(6) 0.0154(4) 0.077(2) Uani d . 1
H H42 0.1771 0.7178 0.009 0.092 Uiso calc R 1
C C43 0.1810(4) 0.6234(5) 0.0823(3) 0.0535(17) Uani d . 1
H H43 0.2044 0.6685 0.1225 0.064 Uiso calc R 1
C C44 0.1651(4) 1.0320(4) 0.4708(3) 0.0474(15) Uani d . 1
C C45 0.0991(4) 0.9715(3) 0.4058(3) 0.0403(13) Uani d . 1
C C46 0.0970(4) 0.9801(4) 0.3358(3) 0.0483(15) Uani d . 1
H H46 0.1411 1.0313 0.3234 0.058 Uiso calc R 1
C C47 0.0276(4) 0.9107(3) 0.2827(3) 0.0415(14) Uani d . 1
C C48 -0.0323(4) 0.8355(4) 0.3038(3) 0.0463(15) Uani d . 1
H H48 -0.0778 0.7885 0.2687 0.056 Uiso calc R 1
C C49 -0.0283(4) 0.8262(3) 0.3739(3) 0.0416(14) Uani d . 1
H H49 -0.0708 0.774 0.3865 0.05 Uiso calc R 1
C C50 0.0388(4) 0.8943(3) 0.4255(3) 0.0376(13) Uani d . 1
C C51 0.0659(4) 0.9012(3) 0.5032(3) 0.0342(12) Uani d . 1
C C52 0.0289(4) 0.8426(3) 0.5477(3) 0.0383(13) Uani d . 1
H H52 -0.0261 0.7895 0.5294 0.046 Uiso calc R 1
C C53 0.0734(4) 0.8628(3) 0.6195(3) 0.0451(14) Uani d . 1
H H53 0.0492 0.8221 0.6505 0.054 Uiso calc R 1
C C54 0.1527(4) 0.9410(3) 0.6477(3) 0.0357(13) Uani d . 1
C C55 0.1872(4) 1.0020(3) 0.6030(3) 0.0369(13) Uani d . 1
H H55 0.2402 1.0566 0.6213 0.044 Uiso calc R 1
C C56 0.1420(4) 0.9810(3) 0.5307(3) 0.0383(13) Uani d . 1
C C57 0.0874(4) 0.6341(3) 0.5619(2) 0.0292(12) Uani d . 1
C C58 0.0857(4) 0.6298(3) 0.6316(2) 0.0279(11) Uani d . 1
H H58 0.0229 0.6057 0.6434 0.033 Uiso calc R 1
C C59 0.1784(4) 0.6620(3) 0.6839(2) 0.0283(12) Uani d . 1
C C60 0.2685(4) 0.6970(3) 0.6644(2) 0.0295(12) Uani d . 1
H H60 0.332 0.7176 0.7001 0.035 Uiso calc R 1
C C61 0.2685(4) 0.7029(3) 0.5945(3) 0.0318(12) Uani d . 1
H H61 0.3307 0.7282 0.5822 0.038 Uiso calc R 1
C C62 0.1770(4) 0.6715(3) 0.5434(2) 0.0297(12) Uani d . 1
C C63 0.1523(4) 0.6659(3) 0.4651(2) 0.0282(11) Uani d . 1
C C64 0.2137(4) 0.6955(3) 0.4216(3) 0.0350(12) Uani d . 1
H H64 0.2847 0.7261 0.4404 0.042 Uiso calc R 1
C C65 0.1688(4) 0.6793(3) 0.3488(3) 0.0341(12) Uani d . 1
H H65 0.2099 0.7001 0.3179 0.041 Uiso calc R 1
C C66 0.0648(4) 0.6333(3) 0.3202(2) 0.0278(11) Uani d . 1
C C67 0.0033(4) 0.6069(3) 0.3653(2) 0.0291(12) Uani d . 1
H H67 -0.0681 0.5777 0.3469 0.035 Uiso calc R 1
C C68 0.0474(4) 0.6236(3) 0.4374(2) 0.0287(11) Uani d . 1
C C69 -0.0003(4) 0.6055(3) 0.4961(3) 0.0316(12) Uani d . 1
Cu Cu1 0.36328(5) 0.53096(4) 0.83110(3) 0.02733(18) Uani d . 1
Cu Cu2 0.18091(5) 0.48317(4) 0.18530(3) 0.03506(19) Uani d . 1
N N1 0.3954(3) 0.5904(2) 0.93030(19) 0.0301(10) Uani d . 1
N N2 0.3394(3) 0.4214(3) 0.8791(2) 0.0267(9) Uani d . 1
N N3 0.3190(3) 0.4315(2) 0.7475(2) 0.0269(9) Uani d . 1
N N4 0.1756(3) 0.3902(3) 0.2567(2) 0.0310(10) Uani d . 1
N N5 0.1289(3) 0.3674(4) 0.1226(2) 0.0479(13) Uani d . 1
N N6 0.1647(3) 0.5344(4) 0.0924(2) 0.0480(12) Uani d . 1
O O1 0.2530(3) 0.74592(19) 0.81576(16) 0.0351(8) Uani d . 1
O O2 0.0702(3) 0.6492(2) 0.78049(17) 0.0336(8) Uani d . 1
H H2A 0.0377 0.5934 0.7735 0.05 Uiso calc R 1
O O3 0.2155(2) 0.56879(18) 0.79897(16) 0.0284(8) Uani d . 1
O O4 0.4486(2) 0.6281(2) 0.79589(17) 0.0316(8) Uani d . 1
O O5 0.6212(3) 0.7415(2) 0.85114(18) 0.0424(9) Uani d . 1
H H5 0.585 0.7809 0.8463 0.064 Uiso calc R 1
O O6 0.6198(3) 0.5781(2) 0.81948(16) 0.0340(8) Uani d . 1
O O7 0.2763(2) 0.5873(2) 0.24577(15) 0.0300(8) Uani d . 1
O O8 0.4540(3) 0.5902(2) 0.22947(18) 0.0367(8) Uani d . 1
H H8A 0.4252 0.5335 0.2237 0.055 Uiso calc R 1
O O9 0.3923(3) 0.7346(2) 0.22149(17) 0.0448(10) Uani d . 1
O O10 0.0138(4) 0.8224(3) 0.1554(2) 0.0754(14) Uani d . 1
H H10 0.0688 0.8058 0.1726 0.113 Uiso calc R 1
O O11 0.1059(4) 0.9960(3) 0.1855(2) 0.0712(13) Uani d . 1
O O12 -0.0856(3) 0.9386(3) 0.1567(2) 0.0725(13) Uani d . 1
H H12A -0.0825 0.9953 0.1649 0.109 Uiso calc R 1
O O13 0.1292(3) 0.9310(3) 0.7795(2) 0.0582(11) Uani d . 1
O O14 0.2887(3) 0.8943(2) 0.7556(2) 0.0470(10) Uani d . 1
H H14A 0.2765 0.8612 0.787 0.07 Uiso calc R 1
O O15 0.2732(3) 1.0577(2) 0.7572(2) 0.0587(12) Uani d . 1
H H15A 0.3058 1.0682 0.8001 0.088 Uiso calc R 1
O O16 0.0371(2) 0.5148(2) 0.20614(16) 0.0297(8) Uani d . 1
O O17 0.0641(3) 0.6841(2) 0.19112(17) 0.0386(9) Uani d . 1
O O18 -0.1033(2) 0.5971(2) 0.20952(17) 0.0313(8) Uani d . 1
H H18A -0.1331 0.5425 0.2126 0.047 Uiso calc R 1
O O19 -0.0907(3) 0.5734(2) 0.49245(18) 0.0460(10) Uani d . 1
O O20 0.3871(3) 0.4936(2) 0.51491(18) 0.0516(10) Uani d . 1
O O21 0.2241(3) 1.1064(3) 0.4749(2) 0.0663(13) Uani d . 1
O O22 0.4347(4) 0.0956(3) 0.8547(3) 0.114(2) Uani d . 1
O O23 0.6001(6) 0.9804(6) 0.0315(4) 0.168(3) Uani d . 1
P P1 0.56216(10) 0.65226(8) 0.79875(6) 0.0270(3) Uani d . 1
P P2 0.38390(10) 0.64633(8) 0.25501(6) 0.0278(3) Uani d . 1
P P3 0.01667(10) 0.60603(8) 0.22651(6) 0.0271(3) Uani d . 1
P P4 0.18341(10) 0.65596(8) 0.77573(6) 0.0276(3) Uani d . 1
P P5 0.21176(13) 0.95871(9) 0.74119(8) 0.0453(4) Uani d . 1
P P6 0.02020(13) 0.91866(10) 0.19124(8) 0.0499(4) Uani d . 1

loop_
_atom_site_aniso_label
_atom_site_aniso_U_11
_atom_site_aniso_U_22
_atom_site_aniso_U_33
_atom_site_aniso_U_12
_atom_site_aniso_U_13
_atom_site_aniso_U_23
C1 0.028(3) 0.024(2) 0.033(3) 0.007(2) 0.007(2) 0.004(2)
C2 0.034(3) 0.035(3) 0.027(3) -0.002(2) 0.002(2) -0.002(2)
C3 0.041(4) 0.038(3) 0.046(4) 0.012(2) 0.013(3) -0.005(3)
C4 0.032(3) 0.024(2) 0.050(4) 0.004(2) 0.006(3) 0.007(2)
C5 0.027(3) 0.021(2) 0.042(3) 0.006(2) 0.007(2) 0.013(2)
C6 0.025(3) 0.027(2) 0.040(3) 0.011(2) 0.012(2) 0.014(2)
C7 0.044(4) 0.034(3) 0.050(4) 0.015(2) 0.021(3) 0.017(3)
C8 0.041(4) 0.055(4) 0.068(4) 0.020(3) 0.019(3) 0.044(3)
C9 0.034(3) 0.056(4) 0.043(3) 0.020(3) 0.013(3) 0.029(3)
C10 0.025(3) 0.051(3) 0.033(3) 0.019(2) 0.010(2) 0.018(2)
C11 0.028(3) 0.052(3) 0.017(3) 0.016(2) 0.006(2) 0.012(2)
C12 0.029(3) 0.067(4) 0.027(3) 0.016(3) 0.008(3) 0.019(3)
C13 0.039(4) 0.067(4) 0.022(3) 0.018(3) 0.010(3) 0.007(3)
C14 0.044(4) 0.052(3) 0.035(3) 0.009(3) 0.010(3) -0.003(3)
C15 0.039(3) 0.046(3) 0.029(3) 0.007(2) 0.013(3) 0.008(2)
C16 0.028(3) 0.026(2) 0.026(3) 0.010(2) 0.010(2) 0.008(2)
C17 0.037(3) 0.030(2) 0.023(3) 0.010(2) 0.007(2) 0.004(2)
C18 0.031(3) 0.025(2) 0.031(3) 0.004(2) 0.010(2) 0.009(2)
C19 0.029(3) 0.030(2) 0.025(3) 0.008(2) 0.006(2) 0.011(2)
C20 0.022(3) 0.028(2) 0.025(3) 0.008(2) 0.000(2) 0.004(2)
C21 0.033(3) 0.023(2) 0.030(3) 0.008(2) 0.007(2) 0.008(2)
C22 0.036(3) 0.023(2) 0.028(3) 0.008(2) 0.014(2) 0.010(2)
C23 0.023(3) 0.031(2) 0.021(3) 0.010(2) 0.007(2) 0.008(2)
C24 0.029(3) 0.024(2) 0.028(3) -0.002(2) 0.004(2) 0.004(2)
C25 0.031(3) 0.034(3) 0.022(3) -0.004(2) 0.000(2) 0.013(2)
C26 0.041(3) 0.022(2) 0.035(3) -0.004(2) 0.003(3) 0.006(2)
C27 0.030(3) 0.028(2) 0.026(3) 0.004(2) 0.005(2) 0.006(2)
C28 0.028(3) 0.027(2) 0.027(3) 0.005(2) 0.006(2) 0.011(2)
C29 0.031(3) 0.034(3) 0.041(4) 0.002(2) 0.010(3) 0.006(2)
C30 0.031(3) 0.056(3) 0.044(4) 0.019(3) 0.011(3) 0.019(3)
C31 0.051(4) 0.045(3) 0.073(5) 0.014(3) 0.017(4) 0.024(3)
C32 0.032(4) 0.032(3) 0.071(5) 0.003(2) 0.010(3) -0.002(3)
C33 0.028(3) 0.044(3) 0.042(4) 0.012(2) 0.002(3) -0.005(3)
C34 0.029(3) 0.049(3) 0.064(5) 0.009(3) 0.009(3) -0.008(3)
C35 0.066(5) 0.063(4) 0.077(6) 0.019(4) 0.006(4) -0.027(4)
C36 0.062(5) 0.094(6) 0.076(6) 0.006(4) 0.000(5) -0.052(5)
C37 0.034(4) 0.144(7) 0.041(4) 0.008(4) 0.003(3) -0.044(5)
C38 0.030(4) 0.092(5) 0.036(4) 0.019(3) 0.004(3) -0.004(4)
C39 0.031(4) 0.118(6) 0.015(3) 0.022(3) 0.007(3) 0.001(3)
C40 0.047(5) 0.199(10) 0.023(4) 0.050(6) 0.010(3) 0.023(5)
C41 0.049(5) 0.200(10) 0.025(4) 0.041(6) 0.012(3) 0.044(6)
C42 0.042(4) 0.149(7) 0.060(5) 0.036(4) 0.028(4) 0.065(5)
C43 0.029(3) 0.109(5) 0.029(3) 0.018(3) 0.011(3) 0.033(3)
C44 0.038(4) 0.041(3) 0.055(4) 0.006(3) -0.002(3) 0.016(3)
C45 0.037(3) 0.039(3) 0.042(4) 0.011(2) 0.003(3) 0.010(3)
C46 0.044(4) 0.039(3) 0.057(4) 0.010(3) 0.003(3) 0.015(3)
C47 0.046(4) 0.038(3) 0.044(4) 0.016(3) 0.013(3) 0.003(3)
C48 0.049(4) 0.037(3) 0.052(4) 0.012(3) 0.012(3) -0.001(3)
C49 0.044(4) 0.035(3) 0.046(4) 0.012(2) 0.009(3) 0.006(3)
C50 0.036(3) 0.030(3) 0.046(4) 0.010(2) 0.007(3) 0.007(2)
C51 0.037(3) 0.026(2) 0.044(3) 0.014(2) 0.011(3) 0.009(2)
C52 0.037(3) 0.024(2) 0.053(4) 0.009(2) 0.010(3) 0.005(2)
C53 0.053(4) 0.037(3) 0.053(4) 0.019(3) 0.018(3) 0.015(3)
C54 0.040(3) 0.028(3) 0.042(3) 0.016(2) 0.008(3) 0.008(2)
C55 0.042(3) 0.021(2) 0.045(4) 0.007(2) 0.005(3) 0.005(2)
C56 0.033(3) 0.029(3) 0.055(4) 0.014(2) 0.008(3) 0.015(2)
C57 0.037(3) 0.026(2) 0.023(3) 0.001(2) 0.011(3) 0.000(2)
C58 0.036(3) 0.025(2) 0.025(3) 0.009(2) 0.010(3) 0.003(2)
C59 0.042(3) 0.022(2) 0.024(3) 0.011(2) 0.009(3) 0.004(2)
C60 0.031(3) 0.028(2) 0.027(3) 0.006(2) 0.004(2) 0.005(2)
C61 0.029(3) 0.035(3) 0.032(3) 0.007(2) 0.011(3) 0.002(2)
C62 0.034(3) 0.031(2) 0.023(3) 0.008(2) 0.005(3) 0.001(2)
C63 0.034(3) 0.027(2) 0.024(3) 0.011(2) 0.006(2) 0.004(2)
C64 0.029(3) 0.050(3) 0.024(3) 0.003(2) 0.009(3) -0.001(2)
C65 0.035(3) 0.038(3) 0.029(3) 0.002(2) 0.015(3) -0.001(2)
C66 0.036(3) 0.023(2) 0.025(3) 0.006(2) 0.010(2) 0.005(2)
C67 0.031(3) 0.028(2) 0.028(3) 0.011(2) 0.004(2) 0.007(2)
C68 0.034(3) 0.028(2) 0.026(3) 0.008(2) 0.010(2) 0.005(2)
C69 0.030(3) 0.036(3) 0.028(3) 0.003(2) 0.006(3) 0.010(2)
Cu1 0.0308(4) 0.0289(3) 0.0226(3) 0.0073(2) 0.0064(3) 0.0090(2)
Cu2 0.0354(4) 0.0494(4) 0.0177(3) 0.0064(3) 0.0058(3) 0.0019(3)
N1 0.031(3) 0.032(2) 0.022(2) 0.0045(18) 0.0014(19) 0.0032(17)
N2 0.021(2) 0.038(2) 0.025(2) 0.0117(17) 0.0066(18) 0.0183(18)
N3 0.022(2) 0.032(2) 0.027(2) 0.0075(17) 0.0048(19) 0.0104(17)
N4 0.024(2) 0.040(2) 0.025(2) 0.0053(18) 0.004(2) -0.0006(19)
N5 0.024(3) 0.082(4) 0.031(3) 0.011(2) 0.002(2) -0.021(3)
N6 0.029(3) 0.094(4) 0.022(3) 0.013(3) 0.009(2) 0.013(3)
O1 0.054(2) 0.0256(16) 0.0243(19) 0.0111(15) 0.0051(17) 0.0055(14)
O2 0.039(2) 0.0331(17) 0.034(2) 0.0145(15) 0.0122(17) 0.0086(16)
O3 0.031(2) 0.0231(15) 0.0315(19) 0.0055(14) 0.0072(16) 0.0115(14)
O4 0.033(2) 0.0302(16) 0.036(2) 0.0083(14) 0.0162(17) 0.0119(14)
O5 0.058(3) 0.0254(17) 0.036(2) 0.0006(16) 0.0073(19) 0.0020(15)
O6 0.041(2) 0.0385(18) 0.0258(19) 0.0203(16) 0.0043(16) 0.0099(15)
O7 0.030(2) 0.0399(18) 0.0183(18) 0.0080(15) 0.0034(15) 0.0014(14)
O8 0.040(2) 0.0358(18) 0.035(2) 0.0091(16) 0.0107(18) 0.0013(16)
O9 0.068(3) 0.0339(18) 0.031(2) 0.0076(17) 0.0119(19) 0.0141(15)
O10 0.094(4) 0.084(3) 0.041(3) 0.023(3) 0.008(2) -0.017(2)
O11 0.096(4) 0.061(3) 0.062(3) 0.022(2) 0.024(3) 0.021(2)
O12 0.076(3) 0.091(3) 0.060(3) 0.050(3) 0.008(3) 0.017(3)
O13 0.072(3) 0.055(2) 0.062(3) 0.023(2) 0.032(2) 0.025(2)
O14 0.054(3) 0.039(2) 0.048(3) 0.0166(18) 0.007(2) 0.0101(17)
O15 0.086(3) 0.032(2) 0.046(3) 0.0074(19) -0.001(2) 0.0072(17)
O16 0.027(2) 0.0381(18) 0.0246(19) 0.0121(15) 0.0057(15) 0.0005(14)
O17 0.042(2) 0.0406(19) 0.035(2) 0.0071(16) 0.0138(18) 0.0154(16)
O18 0.027(2) 0.0314(17) 0.036(2) 0.0072(14) 0.0082(16) 0.0082(15)
O19 0.046(3) 0.056(2) 0.032(2) 0.0038(19) 0.0082(19) 0.0075(17)
O20 0.065(3) 0.042(2) 0.038(2) -0.0067(19) 0.012(2) 0.0074(17)
O21 0.064(3) 0.047(2) 0.059(3) -0.022(2) -0.009(2) 0.019(2)
O22 0.115(5) 0.074(3) 0.114(5) 0.025(3) -0.034(4) -0.031(3)
O23 0.180(7) 0.207(8) 0.118(6) 0.073(6) 0.016(5) 0.032(5)
P1 0.0325(8) 0.0243(6) 0.0259(7) 0.0061(5) 0.0104(6) 0.0076(5)
P2 0.0385(9) 0.0264(6) 0.0205(7) 0.0084(6) 0.0102(6) 0.0066(5)
P3 0.0310(8) 0.0291(6) 0.0223(7) 0.0083(5) 0.0071(6) 0.0066(5)
P4 0.0349(8) 0.0280(6) 0.0226(7) 0.0133(5) 0.0067(6) 0.0078(5)
P5 0.0607(11) 0.0312(7) 0.0462(10) 0.0168(7) 0.0125(8) 0.0074(6)
P6 0.0611(12) 0.0477(9) 0.0488(10) 0.0240(8) 0.0173(9) 0.0143(7)

loop_
_atom_type_symbol
_atom_type_description
_atom_type_scat_dispersion_real
_atom_type_scat_dispersion_imag
_atom_type_scat_source
C C 0.0033 0.0016 'International Tables Vol C Tables 4.2.6.8 and 6.1.1.4'
H H 0.0000 0.0000 'International Tables Vol C Tables 4.2.6.8 and 6.1.1.4'
Cu Cu 0.3201 1.2651 'International Tables Vol C Tables 4.2.6.8 and 6.1.1.4'
N N 0.0061 0.0033 'International Tables Vol C Tables 4.2.6.8 and 6.1.1.4'
O O 0.0106 0.0060 'International Tables Vol C Tables 4.2.6.8 and 6.1.1.4'
P P 0.1023 0.0942 'International Tables Vol C Tables 4.2.6.8 and 6.1.1.4'

loop_
_geom_angle_atom_site_label_1
_geom_angle_atom_site_label_2
_geom_angle_atom_site_label_3
_geom_angle
N3 C1 C2 122.4(4)
N3 C1 H1 118.8
C2 C1 H1 118.8
C3 C2 C1 117.1(5)
C3 C2 H2 121.4
C1 C2 H2 121.4
C4 C3 C2 121.0(5)
C4 C3 H3 119.5
C2 C3 H3 119.5
C3 C4 C5 118.6(4)
C3 C4 H4 120.7
C5 C4 H4 120.7
N3 C5 C4 121.4(4)
N3 C5 C6 113.2(4)
C4 C5 C6 125.4(4)
N2 C6 C7 120.0(5)
N2 C6 C5 113.4(4)
C7 C6 C5 126.6(4)
C8 C7 C6 117.7(5)
C8 C7 H7 121.1
C6 C7 H7 121.1
C7 C8 C9 121.2(5)
C7 C8 H8 119.4
C9 C8 H8 119.4
C8 C9 C10 119.2(5)
C8 C9 H9 120.4
C10 C9 H9 120.4
N2 C10 C9 118.8(5)
N2 C10 C11 112.3(4)
C9 C10 C11 128.9(5)
N1 C11 C12 120.4(5)
N1 C11 C10 114.4(4)
C12 C11 C10 125.1(4)
C13 C12 C11 119.8(5)
C13 C12 H12 120.1
C11 C12 H12 120.1
C12 C13 C14 119.2(5)
C12 C13 H13 120.4
C14 C13 H13 120.4
C13 C14 C15 118.5(5)
C13 C14 H14 120.8
C15 C14 H14 120.8
N1 C15 C14 121.8(5)
N1 C15 H15 119.1
C14 C15 H15 119.1
C17 C16 C28 119.8(4)
C17 C16 P1 124.0(3)
C28 C16 P1 115.8(3)
C16 C17 C18 121.6(4)
C16 C17 H17 119.2
C18 C17 H17 119.2
C19 C18 C17 118.9(4)
C19 C18 H18 120.5
C17 C18 H18 120.5
C18 C19 C27 118.9(4)
C18 C19 C20 132.3(4)
C27 C19 C20 108.7(4)
C21 C20 C25 119.5(4)
C21 C20 C19 132.0(4)
C25 C20 C19 108.5(4)
C20 C21 C22 118.6(4)
C20 C21 H21 120.7
C22 C21 H21 120.7
C23 C22 C21 122.3(4)
C23 C22 H22 118.8
C21 C22 H22 118.8
C22 C23 C24 117.5(4)
C22 C23 P2 123.0(3)
C24 C23 P2 119.5(3)
C25 C24 C23 119.8(4)
C25 C24 H24 120.1
C23 C24 H24 120.1
C24 C25 C20 122.1(4)
C24 C25 C26 128.9(4)
C20 C25 C26 109.0(4)
O20 C26 C27 127.9(5)
O20 C26 C25 126.6(5)
C27 C26 C25 105.3(4)
C28 C27 C19 122.4(4)
C28 C27 C26 129.0(4)
C19 C27 C26 108.4(4)
C27 C28 C16 118.3(4)
C27 C28 H28 120.8
C16 C28 H28 120.8
N4 C29 C30 122.5(5)
N4 C29 H29 118.7
C30 C29 H29 118.7
C29 C30 C31 118.1(5)
C29 C30 H30 120.9
C31 C30 H30 120.9
C32 C31 C30 120.3(5)
C32 C31 H31 119.8
C30 C31 H31 119.8
C31 C32 C33 118.6(5)
C31 C32 H32 120.7
C33 C32 H32 120.7
N4 C33 C32 121.7(5)
N4 C33 C34 113.8(5)
C32 C33 C34 124.4(5)
N5 C34 C35 118.5(6)
N5 C34 C33 113.4(5)
C35 C34 C33 128.1(6)
C34 C35 C36 118.3(7)
C34 C35 H35 120.8
C36 C35 H35 120.8
C37 C36 C35 121.0(7)
C37 C36 H36 119.5
C35 C36 H36 119.5
C36 C37 C38 120.1(7)
C36 C37 H37 120.0
C38 C37 H37 120.0
N5 C38 C37 118.1(7)
N5 C38 C39 113.5(5)
C37 C38 C39 128.4(7)
C40 C39 N6 120.0(7)
C40 C39 C38 125.1(7)
N6 C39 C38 114.9(5)
C41 C40 C39 119.4(8)
C41 C40 H40 120.3
C39 C40 H40 120.3
C40 C41 C42 121.5(7)
C40 C41 H41 119.2
C42 C41 H41 119.2
C43 C42 C41 115.5(7)
C43 C42 H42 122.2
C41 C42 H42 122.2
N6 C43 C42 123.2(7)
N6 C43 H43 118.4
C42 C43 H43 118.4
O21 C44 C45 127.9(5)
O21 C44 C56 127.1(5)
C45 C44 C56 105.0(4)
C46 C45 C50 121.5(5)
C46 C45 C44 129.7(5)
C50 C45 C44 108.6(5)
C45 C46 C47 118.9(5)
C45 C46 H46 120.6
C47 C46 H46 120.6
C48 C47 C46 118.3(5)
C48 C47 P6 120.8(4)
C46 C47 P6 121.0(4)
C49 C48 C47 122.7(5)
C49 C48 H48 118.7
C47 C48 H48 118.7
C48 C49 C50 118.9(5)
C48 C49 H49 120.5
C50 C49 H49 120.5
C49 C50 C45 119.6(5)
C49 C50 C51 131.8(5)
C45 C50 C51 108.5(4)
C52 C51 C56 120.0(5)
C52 C51 C50 130.7(5)
C56 C51 C50 109.3(4)
C51 C52 C53 118.7(5)
C51 C52 H52 120.6
C53 C52 H52 120.6
C52 C53 C54 121.7(5)
C52 C53 H53 119.1
C54 C53 H53 119.1
C53 C54 C55 119.5(5)
C53 C54 P5 119.0(4)
C55 C54 P5 121.4(4)
C54 C55 C56 118.3(4)
C54 C55 H55 120.9
C56 C55 H55 120.9
C51 C56 C55 121.6(5)
C51 C56 C44 108.5(5)
C55 C56 C44 129.8(5)
C62 C57 C58 121.9(5)
C62 C57 C69 108.7(4)
C58 C57 C69 129.3(5)
C57 C58 C59 118.3(5)
C57 C58 H58 120.8
C59 C58 H58 120.8
C60 C59 C58 119.1(4)
C60 C59 P4 119.8(4)
C58 C59 P4 121.0(4)
C61 C60 C59 121.9(5)
C61 C60 H60 119.1
C59 C60 H60 119.1
C62 C61 C60 118.7(5)
C62 C61 H61 120.7
C60 C61 H61 120.7
C61 C62 C57 120.1(4)
C61 C62 C63 131.5(5)
C57 C62 C63 108.4(4)
C64 C63 C68 120.8(4)
C64 C63 C62 130.7(5)
C68 C63 C62 108.5(4)
C63 C64 C65 117.9(5)
C63 C64 H64 121.0
C65 C64 H64 121.0
C64 C65 C66 121.8(4)
C64 C65 H65 119.1
C66 C65 H65 119.1
C67 C66 C65 119.1(4)
C67 C66 P3 121.9(4)
C65 C66 P3 118.9(4)
C68 C67 C66 119.1(4)
C68 C67 H67 120.4
C66 C67 H67 120.4
C67 C68 C63 121.1(4)
C67 C68 C69 130.1(5)
C63 C68 C69 108.8(4)
O19 C69 C68 127.7(5)
O19 C69 C57 126.9(4)
C68 C69 C57 105.4(4)
O4 Cu1 N2 153.73(15)
O4 Cu1 N1 97.96(14)
N2 Cu1 N1 80.16(16)
O4 Cu1 N3 100.24(14)
N2 Cu1 N3 80.12(16)
N1 Cu1 N3 160.24(15)
O4 Cu1 O3 100.04(12)
N2 Cu1 O3 106.23(13)
N1 Cu1 O3 93.64(14)
N3 Cu1 O3 90.72(13)
O7 Cu2 N5 160.27(16)
O7 Cu2 N6 99.97(17)
N5 Cu2 N6 80.7(2)
O7 Cu2 N4 99.08(14)
N5 Cu2 N4 79.49(19)
N6 Cu2 N4 160.17(19)
O7 Cu2 O16 96.00(12)
N5 Cu2 O16 103.57(15)
N6 Cu2 O16 95.88(15)
N4 Cu2 O16 87.58(14)
C15 N1 C11 120.2(4)
C15 N1 Cu1 125.3(3)
C11 N1 Cu1 114.4(3)
C6 N2 C10 123.0(4)
C6 N2 Cu1 118.4(3)
C10 N2 Cu1 118.6(3)
C1 N3 C5 119.4(4)
C1 N3 Cu1 126.2(3)
C5 N3 Cu1 114.2(3)
C29 N4 C33 118.6(4)
C29 N4 Cu2 126.4(3)
C33 N4 Cu2 114.9(3)
C38 N5 C34 123.9(5)
C38 N5 Cu2 117.7(5)
C34 N5 Cu2 118.2(4)
C43 N6 C39 120.4(5)
C43 N6 Cu2 126.5(4)
C39 N6 Cu2 113.1(4)
P4 O2 H2A 109.5
P4 O3 Cu1 134.02(17)
P1 O4 Cu1 133.3(2)
P1 O5 H5 109.5
P2 O7 Cu2 139.5(2)
P2 O8 H8A 109.5
P6 O10 H10 109.5
P6 O12 H12A 109.5
P5 O14 H14A 109.5
P5 O15 H15A 109.5
P3 O16 Cu2 129.49(18)
P3 O18 H18A 109.5
O6 P1 O4 115.83(18)
O6 P1 O5 106.95(19)
O4 P1 O5 111.2(2)
O6 P1 C16 110.6(2)
O4 P1 C16 104.5(2)
O5 P1 C16 107.5(2)
O9 P2 O7 116.9(2)
O9 P2 O8 108.1(2)
O7 P2 O8 111.30(18)
O9 P2 C23 108.3(2)
O7 P2 C23 105.78(19)
O8 P2 C23 105.8(2)
O16 P3 O17 113.81(19)
O16 P3 O18 109.47(17)
O17 P3 O18 109.37(19)
O16 P3 C66 108.7(2)
O17 P3 C66 109.40(19)
O18 P3 C66 105.8(2)
O1 P4 O3 115.56(18)
O1 P4 O2 109.75(19)
O3 P4 O2 108.62(18)
O1 P4 C59 107.1(2)
O3 P4 C59 109.82(19)
O2 P4 C59 105.5(2)
O15 P5 O13 116.5(2)
O15 P5 O14 108.4(2)
O13 P5 O14 109.9(2)
O15 P5 C54 106.1(2)
O13 P5 C54 109.3(2)
O14 P5 C54 106.2(2)
O11 P6 O10 117.3(3)
O11 P6 O12 110.4(3)
O10 P6 O12 103.8(3)
O11 P6 C47 108.7(3)
O10 P6 C47 108.9(2)
O12 P6 C47 107.2(3)

loop_
_geom_bond_atom_site_label_1
_geom_bond_atom_site_label_2
_geom_bond_distance
C1 N3 1.315(6)
C1 C2 1.400(6)
C1 H1 0.95
C2 C3 1.375(7)
C2 H2 0.95
C3 C4 1.365(7)
C3 H3 0.95
C4 C5 1.375(6)
C4 H4 0.95
C5 N3 1.357(5)
C5 C6 1.483(7)
C6 N2 1.341(6)
C6 C7 1.404(6)
C7 C8 1.377(7)
C7 H7 0.95
C8 C9 1.379(8)
C8 H8 0.95
C9 C10 1.397(7)
C9 H9 0.95
C10 N2 1.342(6)
C10 C11 1.465(7)
C11 N1 1.360(6)
C11 C12 1.380(7)
C12 C13 1.379(7)
C12 H12 0.95
C13 C14 1.389(7)
C13 H13 0.95
C14 C15 1.392(7)
C14 H14 0.95
C15 N1 1.324(6)
C15 H15 0.95
C16 C17 1.392(6)
C16 C28 1.397(6)
C16 P1 1.804(5)
C17 C18 1.393(6)
C17 H17 0.95
C18 C19 1.390(6)
C18 H18 0.95
C19 C27 1.404(6)
C19 C20 1.471(6)
C20 C21 1.378(6)
C20 C25 1.385(6)
C21 C22 1.401(6)
C21 H21 0.95
C22 C23 1.397(6)
C22 H22 0.95
C23 C24 1.401(6)
C23 P2 1.780(5)
C24 C25 1.375(6)
C24 H24 0.95
C25 C26 1.494(6)
C26 O20 1.210(5)
C26 C27 1.475(6)
C27 C28 1.378(6)
C28 H28 0.95
C29 N4 1.323(6)
C29 C30 1.381(7)
C29 H29 0.95
C30 C31 1.384(7)
C30 H30 0.95
C31 C32 1.356(8)
C31 H31 0.95
C32 C33 1.381(7)
C32 H32 0.95
C33 N4 1.359(6)
C33 C34 1.460(8)
C34 N5 1.350(7)
C34 C35 1.385(8)
C35 C36 1.393(10)
C35 H35 0.95
C36 C37 1.343(11)
C36 H36 0.95
C37 C38 1.389(9)
C37 H37 0.95
C38 N5 1.335(7)
C38 C39 1.441(9)
C39 C40 1.386(8)
C39 N6 1.388(7)
C40 C41 1.365(11)
C40 H40 0.95
C41 C42 1.436(10)
C41 H41 0.95
C42 C43 1.398(8)
C42 H42 0.95
C43 N6 1.329(7)
C43 H43 0.95
C44 O21 1.208(6)
C44 C45 1.490(7)
C44 C56 1.501(7)
C45 C46 1.386(7)
C45 C50 1.399(7)
C46 C47 1.425(7)
C46 H46 0.95
C47 C48 1.388(7)
C47 P6 1.792(6)
C48 C49 1.384(7)
C48 H48 0.95
C49 C50 1.391(7)
C49 H49 0.95
C50 C51 1.474(7)
C51 C52 1.380(7)
C51 C56 1.383(7)
C52 C53 1.382(7)
C52 H52 0.95
C53 C54 1.390(7)
C53 H53 0.95
C54 C55 1.392(7)
C54 P5 1.797(5)
C55 C56 1.393(7)
C55 H55 0.95
C57 C62 1.382(6)
C57 C58 1.383(6)
C57 C69 1.502(7)
C58 C59 1.393(6)
C58 H58 0.95
C59 C60 1.389(6)
C59 P4 1.802(5)
C60 C61 1.386(6)
C60 H60 0.95
C61 C62 1.368(6)
C61 H61 0.95
C62 C63 1.489(6)
C63 C64 1.372(6)
C63 C68 1.396(6)
C64 C65 1.398(7)
C64 H64 0.95
C65 C66 1.399(6)
C65 H65 0.95
C66 C67 1.388(6)
C66 P3 1.791(5)
C67 C68 1.384(6)
C67 H67 0.95
C68 C69 1.475(7)
C69 O19 1.212(5)
Cu1 O4 1.931(3)
Cu1 N2 1.936(3)
Cu1 N1 2.004(4)
Cu1 N3 2.032(4)
Cu1 O3 2.170(3)
Cu2 O7 1.920(3)
Cu2 N5 1.951(4)
Cu2 N6 2.000(4)
Cu2 N4 2.029(4)
Cu2 O16 2.249(3)
O1 P4 1.513(3)
O2 P4 1.561(3)
O2 H2A 0.84
O3 P4 1.514(3)
O4 P1 1.507(3)
O5 P1 1.568(3)
O5 H5 0.84
O6 P1 1.506(3)
O7 P2 1.509(3)
O8 P2 1.553(3)
O8 H8A 0.84
O9 P2 1.497(3)
O10 P6 1.536(4)
O10 H10 0.84
O11 P6 1.490(4)
O12 P6 1.539(4)
O12 H12A 0.84
O13 P5 1.510(4)
O14 P5 1.556(4)
O14 H14A 0.84
O15 P5 1.505(3)
O15 H15A 0.84
O16 P3 1.496(3)
O17 P3 1.500(3)
O18 P3 1.570(3)
O18 H18A 0.84

loop_
_geom_hbond_atom_site_label_D
_geom_hbond_atom_site_label_H
_geom_hbond_atom_site_label_A
_geom_hbond_site_symmetry_A
_geom_hbond_distance_DH
_geom_hbond_distance_HA
_geom_hbond_distance_DA
_geom_hbond_angle_DHA
C2 H2 O20 . 0.95 2.54 3.285(6) 135.1
C4 H4 O15 1_545 0.95 2.32 3.268(6) 174.5
C12 H12 O6 2_667 0.95 2.50 3.443(6) 173.2
C35 H35 O11 1_545 0.95 2.62 3.555(9) 169.3
C37 H37 O10 2_565 0.95 2.60 3.370(7) 137.9
C43 H43 O17 . 0.95 2.65 3.179(7) 115.5
C65 H65 O7 . 0.95 2.59 3.197(6) 122.2
O2 H2A O16 2_566 0.84 1.84 2.630(4) 156.8
O8 H8A O6 2_666 0.84 1.73 2.529(4) 156.9
O10 H10 O17 . 0.84 1.86 2.392(6) 120.2
O12 H12A O13 2_576 0.84 1.83 2.511(6) 137.8
O14 H14A O1 . 0.84 1.82 2.575(5) 148.2
O15 H15A O22 1_565 0.84 1.77 2.477(6) 140.1
O18 H18A O3 2_566 0.84 1.76 2.586(4) 166.9

loop_
_geom_torsion_atom_site_label_1
_geom_torsion_atom_site_label_2
_geom_torsion_atom_site_label_3
_geom_torsion_atom_site_label_4
_geom_torsion
N3 C1 C2 C3 -0.8(7)
C1 C2 C3 C4 3.5(8)
C2 C3 C4 C5 -3.2(8)
C3 C4 C5 N3 0.0(7)
C3 C4 C5 C6 178.2(5)
N3 C5 C6 N2 -7.4(6)
C4 C5 C6 N2 174.4(5)
N3 C5 C6 C7 171.5(5)
C4 C5 C6 C7 -6.8(8)
N2 C6 C7 C8 -0.3(7)
C5 C6 C7 C8 -179.1(5)
C6 C7 C8 C9 -0.8(8)
C7 C8 C9 C10 0.5(8)
C8 C9 C10 N2 0.9(7)
C8 C9 C10 C11 -180.0(5)
N2 C10 C11 N1 1.2(6)
C9 C10 C11 N1 -177.9(5)
N2 C10 C11 C12 -180.0(5)
C9 C10 C11 C12 0.9(8)
N1 C11 C12 C13 0.0(7)
C10 C11 C12 C13 -178.8(5)
C11 C12 C13 C14 2.0(8)
C12 C13 C14 C15 -2.2(8)
C13 C14 C15 N1 0.6(8)
C28 C16 C17 C18 -1.0(7)
P1 C16 C17 C18 -173.9(4)
C16 C17 C18 C19 2.2(7)
C17 C18 C19 C27 -0.9(7)
C17 C18 C19 C20 175.4(5)
C18 C19 C20 C21 3.7(9)
C27 C19 C20 C21 -179.7(5)
C18 C19 C20 C25 -176.0(5)
C27 C19 C20 C25 0.6(6)
C25 C20 C21 C22 1.6(7)
C19 C20 C21 C22 -178.1(5)
C20 C21 C22 C23 -1.6(7)
C21 C22 C23 C24 -0.8(7)
C21 C22 C23 P2 178.9(4)
C22 C23 C24 C25 3.3(7)
P2 C23 C24 C25 -176.4(4)
C23 C24 C25 C20 -3.4(8)
C23 C24 C25 C26 175.4(5)
C21 C20 C25 C24 0.9(8)
C19 C20 C25 C24 -179.4(5)
C21 C20 C25 C26 -178.2(4)
C19 C20 C25 C26 1.6(6)
C24 C25 C26 O20 -6.7(9)
C20 C25 C26 O20 172.3(5)
C24 C25 C26 C27 178.0(5)
C20 C25 C26 C27 -3.0(6)
C18 C19 C27 C28 -1.8(7)
C20 C19 C27 C28 -178.9(4)
C18 C19 C27 C26 174.6(4)
C20 C19 C27 C26 -2.5(6)
O20 C26 C27 C28 4.2(9)
C25 C26 C27 C28 179.4(5)
O20 C26 C27 C19 -171.8(5)
C25 C26 C27 C19 3.4(6)
C19 C27 C28 C16 3.0(7)
C26 C27 C28 C16 -172.5(5)
C17 C16 C28 C27 -1.6(7)
P1 C16 C28 C27 171.8(4)
N4 C29 C30 C31 -0.6(8)
C29 C30 C31 C32 -1.4(8)
C30 C31 C32 C33 1.9(8)
C31 C32 C33 N4 -0.4(8)
C31 C32 C33 C34 -179.7(5)
N4 C33 C34 N5 -3.1(7)
C32 C33 C34 N5 176.2(5)
N4 C33 C34 C35 177.8(5)
C32 C33 C34 C35 -2.9(9)
N5 C34 C35 C36 -0.4(9)
C33 C34 C35 C36 178.6(6)
C34 C35 C36 C37 3.0(11)
C35 C36 C37 C38 -3.6(11)
C36 C37 C38 N5 1.6(10)
C36 C37 C38 C39 -179.7(7)
N5 C38 C39 C40 -177.6(5)
C37 C38 C39 C40 3.6(10)
N5 C38 C39 N6 2.9(7)
C37 C38 C39 N6 -175.9(5)
N6 C39 C40 C41 -1.7(9)
C38 C39 C40 C41 178.9(6)
C39 C40 C41 C42 0.2(11)
C40 C41 C42 C43 0.8(10)
C41 C42 C43 N6 -0.4(9)
O21 C44 C45 C46 7.7(10)
C56 C44 C45 C46 -172.8(5)
O21 C44 C45 C50 -176.7(6)
C56 C44 C45 C50 2.8(6)
C50 C45 C46 C47 3.3(8)
C44 C45 C46 C47 178.4(5)
C45 C46 C47 C48 -2.5(8)
C45 C46 C47 P6 179.3(4)
C46 C47 C48 C49 1.1(8)
P6 C47 C48 C49 179.4(4)
C47 C48 C49 C50 -0.6(8)
C48 C49 C50 C45 1.3(8)
C48 C49 C50 C51 -175.1(5)
C46 C45 C50 C49 -2.8(8)
C44 C45 C50 C49 -178.7(5)
C46 C45 C50 C51 174.4(5)
C44 C45 C50 C51 -1.6(6)
C49 C50 C51 C52 -2.9(9)
C45 C50 C51 C52 -179.5(5)
C49 C50 C51 C56 176.3(5)
C45 C50 C51 C56 -0.3(6)
C56 C51 C52 C53 -3.5(7)
C50 C51 C52 C53 175.6(5)
C51 C52 C53 C54 1.2(8)
C52 C53 C54 C55 1.4(8)
C52 C53 C54 P5 -176.4(4)
C53 C54 C55 C56 -1.5(7)
P5 C54 C55 C56 176.2(4)
C52 C51 C56 C55 3.5(7)
C50 C51 C56 C55 -175.8(5)
C52 C51 C56 C44 -178.6(5)
C50 C51 C56 C44 2.1(6)
C54 C55 C56 C51 -0.9(7)
C54 C55 C56 C44 -178.3(5)
O21 C44 C56 C51 176.5(6)
C45 C44 C56 C51 -3.0(6)
O21 C44 C56 C55 -5.8(10)
C45 C44 C56 C55 174.7(5)
C62 C57 C58 C59 -2.0(7)
C69 C57 C58 C59 -179.3(4)
C57 C58 C59 C60 0.2(6)
C57 C58 C59 P4 -178.3(3)
C58 C59 C60 C61 1.5(7)
P4 C59 C60 C61 179.9(3)
C59 C60 C61 C62 -1.2(7)
C60 C61 C62 C57 -0.6(7)
C60 C61 C62 C63 -178.2(4)
C58 C57 C62 C61 2.3(7)
C69 C57 C62 C61 -179.9(4)
C58 C57 C62 C63 -179.7(4)
C69 C57 C62 C63 -1.9(5)
C61 C62 C63 C64 -4.0(9)
C57 C62 C63 C64 178.2(5)
C61 C62 C63 C68 176.9(5)
C57 C62 C63 C68 -0.8(5)
C68 C63 C64 C65 -2.0(7)
C62 C63 C64 C65 179.0(4)
C63 C64 C65 C66 -0.8(7)
C64 C65 C66 C67 3.1(7)
C64 C65 C66 P3 -174.3(4)
C65 C66 C67 C68 -2.4(6)
P3 C66 C67 C68 174.9(3)
C66 C67 C68 C63 -0.5(6)
C66 C67 C68 C69 177.9(4)
C64 C63 C68 C67 2.7(7)
C62 C63 C68 C67 -178.1(4)
C64 C63 C68 C69 -176.0(4)
C62 C63 C68 C69 3.2(5)
C67 C68 C69 O19 -2.0(8)
C63 C68 C69 O19 176.5(5)
C67 C68 C69 C57 177.2(4)
C63 C68 C69 C57 -4.2(5)
C62 C57 C69 O19 -177.0(5)
C58 C57 C69 O19 0.6(8)
C62 C57 C69 C68 3.7(5)
C58 C57 C69 C68 -178.7(4)
C14 C15 N1 C11 1.4(7)
C14 C15 N1 Cu1 177.7(4)
C12 C11 N1 C15 -1.7(7)
C10 C11 N1 C15 177.2(4)
C12 C11 N1 Cu1 -178.4(4)
C10 C11 N1 Cu1 0.5(5)
O4 Cu1 N1 C15 28.6(4)
N2 Cu1 N1 C15 -177.9(4)
N3 Cu1 N1 C15 -174.4(4)
O3 Cu1 N1 C15 -72.1(4)
O4 Cu1 N1 C11 -154.9(3)
N2 Cu1 N1 C11 -1.4(3)
N3 Cu1 N1 C11 2.1(7)
O3 Cu1 N1 C11 104.4(3)
C7 C6 N2 C10 1.8(7)
C5 C6 N2 C10 -179.2(4)
C7 C6 N2 Cu1 -177.0(4)
C5 C6 N2 Cu1 1.9(5)
C9 C10 N2 C6 -2.1(7)
C11 C10 N2 C6 178.6(4)
C9 C10 N2 Cu1 176.7(3)
C11 C10 N2 Cu1 -2.5(5)
O4 Cu1 N2 C6 -90.8(5)
N1 Cu1 N2 C6 -178.9(4)
N3 Cu1 N2 C6 2.3(3)
O3 Cu1 N2 C6 90.2(3)
O4 Cu1 N2 C10 90.3(5)
N1 Cu1 N2 C10 2.2(3)
N3 Cu1 N2 C10 -176.6(4)
O3 Cu1 N2 C10 -88.7(3)
C2 C1 N3 C5 -2.3(7)
C2 C1 N3 Cu1 172.2(3)
C4 C5 N3 C1 2.7(7)
C6 C5 N3 C1 -175.7(4)
C4 C5 N3 Cu1 -172.5(4)
C6 C5 N3 Cu1 9.2(5)
O4 Cu1 N3 C1 -28.0(4)
N2 Cu1 N3 C1 178.7(4)
N1 Cu1 N3 C1 175.2(4)
O3 Cu1 N3 C1 72.4(4)
O4 Cu1 N3 C5 146.8(3)
N2 Cu1 N3 C5 -6.5(3)
N1 Cu1 N3 C5 -10.0(7)
O3 Cu1 N3 C5 -112.9(3)
C30 C29 N4 C33 2.1(7)
C30 C29 N4 Cu2 179.8(4)
C32 C33 N4 C29 -1.6(7)
C34 C33 N4 C29 177.7(4)
C32 C33 N4 Cu2 -179.5(4)
C34 C33 N4 Cu2 -0.2(5)
O7 Cu2 N4 C29 24.5(4)
N5 Cu2 N4 C29 -175.5(4)
N6 Cu2 N4 C29 -171.9(5)
O16 Cu2 N4 C29 -71.2(4)
O7 Cu2 N4 C33 -157.8(3)
N5 Cu2 N4 C33 2.2(3)
N6 Cu2 N4 C33 5.8(7)
O16 Cu2 N4 C33 106.5(3)
C37 C38 N5 C34 1.0(8)
C39 C38 N5 C34 -177.9(5)
C37 C38 N5 Cu2 175.1(4)
C39 C38 N5 Cu2 -3.8(6)
C35 C34 N5 C38 -1.6(8)
C33 C34 N5 C38 179.2(5)
C35 C34 N5 Cu2 -175.7(4)
C33 C34 N5 Cu2 5.2(6)
O7 Cu2 N5 C38 -91.0(7)
N6 Cu2 N5 C38 2.7(4)
N4 Cu2 N5 C38 -178.6(4)
O16 Cu2 N5 C38 96.5(4)
O7 Cu2 N5 C34 83.5(7)
N6 Cu2 N5 C34 177.1(4)
N4 Cu2 N5 C34 -4.1(4)
O16 Cu2 N5 C34 -89.0(4)
C42 C43 N6 C39 -1.1(8)
C42 C43 N6 Cu2 -178.3(4)
C40 C39 N6 C43 2.1(8)
C38 C39 N6 C43 -178.4(5)
C40 C39 N6 Cu2 179.7(4)
C38 C39 N6 Cu2 -0.8(6)
O7 Cu2 N6 C43 -23.5(5)
N5 Cu2 N6 C43 176.5(5)
N4 Cu2 N6 C43 172.9(4)
O16 Cu2 N6 C43 73.7(5)
O7 Cu2 N6 C39 159.1(3)
N5 Cu2 N6 C39 -0.9(4)
N4 Cu2 N6 C39 -4.5(7)
O16 Cu2 N6 C39 -103.8(4)
O4 Cu1 O3 P4 -16.7(3)
N2 Cu1 O3 P4 162.9(3)
N1 Cu1 O3 P4 82.1(3)
N3 Cu1 O3 P4 -117.2(3)
N2 Cu1 O4 P1 -0.9(5)
N1 Cu1 O4 P1 83.0(3)
N3 Cu1 O4 P1 -89.3(3)
O3 Cu1 O4 P1 178.1(3)
N5 Cu2 O7 P2 30.4(7)
N6 Cu2 O7 P2 -59.9(3)
N4 Cu2 O7 P2 114.6(3)
O16 Cu2 O7 P2 -156.9(3)
O7 Cu2 O16 P3 27.8(2)
N5 Cu2 O16 P3 -154.7(3)
N6 Cu2 O16 P3 -72.9(3)
N4 Cu2 O16 P3 126.7(2)
Cu1 O4 P1 O6 14.8(3)
Cu1 O4 P1 O5 -107.6(3)
Cu1 O4 P1 C16 136.7(3)
C17 C16 P1 O6 -121.9(4)
C28 C16 P1 O6 65.0(4)
C17 C16 P1 O4 112.8(4)
C28 C16 P1 O4 -60.4(4)
C17 C16 P1 O5 -5.5(5)
C28 C16 P1 O5 -178.7(3)
Cu2 O7 P2 O9 95.3(3)
Cu2 O7 P2 O8 -29.6(4)
Cu2 O7 P2 C23 -144.1(3)
C22 C23 P2 O9 -12.9(5)
C24 C23 P2 O9 166.9(4)
C22 C23 P2 O7 -139.0(4)
C24 C23 P2 O7 40.8(4)
C22 C23 P2 O8 102.8(4)
C24 C23 P2 O8 -77.4(4)
Cu2 O16 P3 O17 37.7(3)
Cu2 O16 P3 O18 160.5(2)
Cu2 O16 P3 C66 -84.5(3)
C67 C66 P3 O16 -90.6(4)
C65 C66 P3 O16 86.7(4)
C67 C66 P3 O17 144.6(4)
C65 C66 P3 O17 -38.2(4)
C67 C66 P3 O18 26.9(4)
C65 C66 P3 O18 -155.9(4)
Cu1 O3 P4 O1 -40.1(3)
Cu1 O3 P4 O2 -163.9(2)
Cu1 O3 P4 C59 81.2(3)
C60 C59 P4 O1 42.9(4)
C58 C59 P4 O1 -138.6(4)
C60 C59 P4 O3 -83.3(4)
C58 C59 P4 O3 95.2(4)
C60 C59 P4 O2 159.8(3)
C58 C59 P4 O2 -21.7(4)
C53 C54 P5 O15 -166.0(4)
C55 C54 P5 O15 16.3(5)
C53 C54 P5 O13 -39.6(5)
C55 C54 P5 O13 142.7(4)
C53 C54 P5 O14 78.8(4)
C55 C54 P5 O14 -98.9(4)
C48 C47 P6 O11 -169.5(4)
C46 C47 P6 O11 8.7(5)
C48 C47 P6 O10 -40.6(5)
C46 C47 P6 O10 137.6(4)
C48 C47 P6 O12 71.1(5)
C46 C47 P6 O12 -110.7(5)

loop_
_platon_squeeze_void_nr
_platon_squeeze_void_average_x
_platon_squeeze_void_average_y
_platon_squeeze_void_average_z
_platon_squeeze_void_volume
_platon_squeeze_void_count_electrons
_platon_squeeze_void_content
1 0.498 1.000 1.498 603 232 ' '
